data_2225164
loop_
_publ_author_name
'Sang, Yankui'
'Hong, Qiaomin'
'Qiu, Wenwei'
'Liu, Qiancai'
'Yang, Fan'

_publ_section_title Di-\m-chlorido-bis{[4-chloro-2-(dimethylaminomethyl)phenyl-\k^2^<i>C</i>^1^,<i>N</i>]palladium(II)}
_journal_coeditor_code BQ2191
_journal_issue 3
_journal_name_full 'Acta Crystallographica Section E'
_journal_page_first m252
_journal_paper_doi 10.1107/S1600536810003569
_journal_volume 66
_journal_year 2010
_chemical_formula_iupac '[Pd2 (C9 H11 Cl N)2 Cl2]'
_chemical_formula_moiety 'C18 H22 Cl4 N2 Pd2'
_chemical_formula_sum 'C18 H22 Cl4 N2 Pd2'
_chemical_formula_weight 620.98
_chemical_melting_point 473
_chemical_name_systematic
;
Di-\m-chlorido-bis{[4-chloro-2-(dimethylaminomethyl)phenyl-
\k^2^<i>C</i>^1^,<i>N</i>]palladium(II)}
;
_space_group_IT_number 15
_symmetry_cell_setting monoclinic
_symmetry_space_group_name_Hall '-C 2yc'
_symmetry_space_group_name_H-M 'C 1 2/c 1'
_atom_sites_solution_hydrogens geom
_atom_sites_solution_primary direct
_atom_sites_solution_secondary difmap
_audit_creation_method SHELXL-97
_cell_angle_alpha 90.00
_cell_angle_beta 111.7020(10)
_cell_angle_gamma 90.00
_cell_formula_units_Z 4
_cell_length_a 28.450(2)
_cell_length_b 5.6325(5)
_cell_length_c 14.2844(11)
_cell_measurement_reflns_used 4334
_cell_measurement_temperature 296
_cell_measurement_theta_max 56.647
_cell_measurement_theta_min 5.091
_cell_volume 2126.8(3)
_computing_cell_refinement 'SAINT (Bruker, 2000)'
_computing_data_collection 'SMART (Bruker, 2000)'
_computing_data_reduction 'SHELXTL (Sheldrick, 2008)'
_computing_molecular_graphics 'SHELXTL (Sheldrick, 2008)'
_computing_publication_material 'SHELXTL (Sheldrick, 2008)'
_computing_structure_refinement 'SHELXL97 (Sheldrick, 2008)'
_computing_structure_solution 'SHELXS97 (Sheldrick, 2008)'
_diffrn_ambient_temperature 296
_diffrn_measured_fraction_theta_full 0.994
_diffrn_measured_fraction_theta_max 0.994
_diffrn_measurement_device_type 'Bruker SMART CCD area-detector'
_diffrn_measurement_method 'phi and omega scans'
_diffrn_radiation_monochromator graphite
_diffrn_radiation_source 'fine-focus sealed tube'
_diffrn_radiation_type MoK\a
_diffrn_radiation_wavelength 0.71073
_diffrn_reflns_av_R_equivalents 0.0713
_diffrn_reflns_av_sigmaI/netI 0.0507
_diffrn_reflns_limit_h_max 32
_diffrn_reflns_limit_h_min -36
_diffrn_reflns_limit_k_max 5
_diffrn_reflns_limit_k_min -7
_diffrn_reflns_limit_l_max 18
_diffrn_reflns_limit_l_min -16
_diffrn_reflns_number 5903
_diffrn_reflns_theta_full 27.00
_diffrn_reflns_theta_max 27.00
_diffrn_reflns_theta_min 2.88
_exptl_absorpt_coefficient_mu 2.199
_exptl_absorpt_correction_T_max 1.00000
_exptl_absorpt_correction_T_min 0.57609
_exptl_absorpt_correction_type multi-scan
_exptl_absorpt_process_details '(SADABS; Bruker, 2000)'
_exptl_crystal_colour colourless
_exptl_crystal_density_diffrn 1.939
_exptl_crystal_density_method 'not measured'
_exptl_crystal_description Prismatic
_exptl_crystal_F_000 1216
_exptl_crystal_size_max 0.479
_exptl_crystal_size_mid 0.408
_exptl_crystal_size_min 0.345
_refine_diff_density_max 0.775
_refine_diff_density_min -0.587
_refine_ls_extinction_coef 0.00136(18)
_refine_ls_extinction_expression Fc^*^=kFc[1+0.001xFc^2^\l^3^/sin(2\q)]^-1/4^
_refine_ls_extinction_method 'SHELXL97 (Sheldrick, 2008)'
_refine_ls_goodness_of_fit_ref 1.098
_refine_ls_hydrogen_treatment constr
_refine_ls_matrix_type full
_refine_ls_number_parameters 119
_refine_ls_number_reflns 2315
_refine_ls_number_restraints 1
_refine_ls_restrained_S_all 1.103
_refine_ls_R_factor_all 0.0343
_refine_ls_R_factor_gt 0.0317
_refine_ls_shift/su_max 0.003
_refine_ls_shift/su_mean 0.000
_refine_ls_structure_factor_coef Fsqd
_refine_ls_weighting_details 'calc w=1/[\s^2^(Fo^2^)+(0.0385P)^2^+2.2145P] where P=(Fo^2^+2Fc^2^)/3'
_refine_ls_weighting_scheme calc
_refine_ls_wR_factor_gt 0.0852
_refine_ls_wR_factor_ref 0.0871
_reflns_number_gt 2173
_reflns_number_total 2315
_reflns_threshold_expression I>2sigma(I)
_cod_data_source_file bq2191.cif
_cod_data_source_block I
_cod_depositor_comments
;
The following automatic conversions were performed:
'_symmetry_cell_setting' value 'Monoclinic' changed to 'monoclinic'
according to '/home/saulius/struct/CIF-dictionaries/cif_core.dic'
dictionary named 'cif_core.dic' version 2.4.1 from 2010-06-29.

Automatic conversion script
Id: cif_fix_enum 1527 2010-12-29 10:47:43Z saulius 

The following automatic conversions were performed:

'_symmetry_cell_setting' value 'Monoclinic' changed to 'monoclinic'
according to /home/saulius/struct/CIF-dictionaries/cif_core.dic
dictionary named 'cif_core.dic' version 2.4.1 from 2010-06-29.

Automatic conversion script
Id: cif_fix_values 1715 2011-07-08 13:25:40Z adriana 
;
_cod_original_cell_volume 2126.7(3)
_cod_original_sg_symbol_H-M 'C 2/c'
_cod_database_code 2225164
_cod_database_fobs_code 2225164

loop_
_symmetry_equiv_pos_as_xyz
'x, y, z'
'-x, y, -z+1/2'
'x+1/2, y+1/2, z'
'-x+1/2, y+1/2, -z+1/2'
'-x, -y, -z'
'x, -y, z-1/2'
'-x+1/2, -y+1/2, -z'
'x+1/2, -y+1/2, z-1/2'

loop_
_atom_site_type_symbol
_atom_site_label
_atom_site_fract_x
_atom_site_fract_y
_atom_site_fract_z
_atom_site_U_iso_or_equiv
_atom_site_adp_type
_atom_site_calc_flag
_atom_site_refinement_flags
_atom_site_occupancy
_atom_site_disorder_assembly
_atom_site_disorder_group
C C1 0.61584(12) 0.7531(6) 0.6472(2) 0.0377(6) Uani d . 1 . .
C C2 0.63683(13) 0.6229(7) 0.7349(3) 0.0451(7) Uani d . 1 . .
H H2 0.6217 0.4815 0.7422 0.054 Uiso calc R 1 . .
C C3 0.68036(14) 0.7007(7) 0.8124(3) 0.0504(9) Uani d . 1 . .
H H3 0.6943 0.6131 0.8715 0.061 Uiso calc R 1 . .
C C4 0.70230(13) 0.9093(7) 0.8000(3) 0.0475(8) Uani d . 1 . .
C C5 0.68411(13) 1.0366(6) 0.7124(3) 0.0476(8) Uani d . 1 . .
H H5 0.7005 1.1737 0.7046 0.057 Uiso calc R 1 . .
C C6 0.64054(12) 0.9577(6) 0.6348(2) 0.0402(7) Uani d . 1 . .
C C7 0.61785(14) 1.0829(6) 0.5364(3) 0.0482(8) Uani d . 1 . .
H H7A 0.5963 1.2114 0.5418 0.058 Uiso calc R 1 . .
H H7B 0.6443 1.1494 0.5168 0.058 Uiso calc R 1 . .
C C8 0.62160(16) 0.7642(8) 0.4257(3) 0.0571(10) Uani d . 1 . .
H H8A 0.6451 0.6797 0.4819 0.086 Uiso calc R 1 . .
H H8B 0.6398 0.8666 0.3973 0.086 Uiso calc R 1 . .
H H8C 0.6019 0.6530 0.3756 0.086 Uiso calc R 1 . .
C C9 0.55179(15) 1.0332(8) 0.3720(3) 0.0621(10) Uani d . 1 . .
H H9A 0.5294 1.1284 0.3928 0.093 Uiso calc R 1 . .
H H9B 0.5325 0.9194 0.3228 0.093 Uiso calc R 1 . .
H H9C 0.5701 1.1335 0.3431 0.093 Uiso calc R 1 . .
N N1 0.58771(10) 0.9079(5) 0.4600(2) 0.0394(6) Uani d . 1 . .
Cl Cl1 0.75511(4) 1.0154(2) 0.89840(8) 0.0736(3) Uani d . 1 . .
Cl Cl2 0.47788(3) 0.5844(2) 0.38205(6) 0.0541(3) Uani d U 1 . .
Pd Pd 0.554347(8) 0.67878(4) 0.530312(17) 0.03578(13) Uani d U 1 . .

loop_
_atom_site_aniso_label
_atom_site_aniso_U_11
_atom_site_aniso_U_22
_atom_site_aniso_U_33
_atom_site_aniso_U_12
_atom_site_aniso_U_13
_atom_site_aniso_U_23
C1 0.0328(15) 0.0447(15) 0.0372(16) -0.0005(14) 0.0147(13) -0.0023(14)
C2 0.0404(17) 0.0540(18) 0.0401(18) -0.0104(16) 0.0141(15) 0.0013(16)
C3 0.0437(19) 0.066(2) 0.0407(19) -0.0012(17) 0.0142(16) 0.0021(16)
C4 0.0343(15) 0.062(2) 0.0442(19) -0.0047(16) 0.0128(14) -0.0132(17)
C5 0.0427(17) 0.0464(17) 0.055(2) -0.0107(15) 0.0196(15) -0.0109(16)
C6 0.0388(15) 0.0407(16) 0.0419(17) -0.0043(14) 0.0160(13) -0.0042(13)
C7 0.0504(19) 0.0382(16) 0.054(2) -0.0067(16) 0.0172(16) 0.0016(15)
C8 0.057(2) 0.067(2) 0.062(2) -0.006(2) 0.040(2) -0.006(2)
C9 0.054(2) 0.065(2) 0.055(2) -0.005(2) 0.0054(18) 0.0188(19)
N1 0.0345(13) 0.0446(14) 0.0395(14) -0.0032(12) 0.0143(11) 0.0020(12)
Cl1 0.0546(5) 0.0955(8) 0.0562(6) -0.0190(6) 0.0036(5) -0.0209(6)
Cl2 0.0381(4) 0.0759(6) 0.0446(4) -0.0177(4) 0.0109(3) 0.0122(4)
Pd 0.02757(16) 0.04355(18) 0.03759(18) -0.00378(9) 0.01365(12) 0.00214(9)

loop_
_atom_type_symbol
_atom_type_description
_atom_type_scat_dispersion_real
_atom_type_scat_dispersion_imag
_atom_type_scat_source
C C 0.0033 0.0016 'International Tables Vol C Tables 4.2.6.8 and 6.1.1.4'
H H 0.0000 0.0000 'International Tables Vol C Tables 4.2.6.8 and 6.1.1.4'
N N 0.0061 0.0033 'International Tables Vol C Tables 4.2.6.8 and 6.1.1.4'
Cl Cl 0.1484 0.1585 'International Tables Vol C Tables 4.2.6.8 and 6.1.1.4'
Pd Pd -0.9988 1.0072 'International Tables Vol C Tables 4.2.6.8 and 6.1.1.4'

loop_
_geom_angle_atom_site_label_1
_geom_angle_atom_site_label_2
_geom_angle_atom_site_label_3
_geom_angle_site_symmetry_1
_geom_angle_site_symmetry_3
_geom_angle
_geom_angle_publ_flag
C2 C1 C6 . . 119.0(3) ?
C2 C1 Pd . . 127.4(3) ?
C6 C1 Pd . . 113.6(2) ?
C1 C2 C3 . . 120.9(3) ?
C1 C2 H2 . . 119.6 ?
C3 C2 H2 . . 119.6 ?
C4 C3 C2 . . 118.7(3) ?
C4 C3 H3 . . 120.7 ?
C2 C3 H3 . . 120.7 ?
C5 C4 C3 . . 122.1(3) ?
C5 C4 Cl1 . . 118.8(3) ?
C3 C4 Cl1 . . 119.2(3) ?
C4 C5 C6 . . 119.0(3) ?
C4 C5 H5 . . 120.5 ?
C6 C5 H5 . . 120.5 ?
C1 C6 C5 . . 120.3(3) ?
C1 C6 C7 . . 116.6(3) ?
C5 C6 C7 . . 123.1(3) ?
N1 C7 C6 . . 108.1(3) ?
N1 C7 H7A . . 110.1 ?
C6 C7 H7A . . 110.1 ?
N1 C7 H7B . . 110.1 ?
C6 C7 H7B . . 110.1 ?
H7A C7 H7B . . 108.4 ?
N1 C8 H8A . . 109.5 ?
N1 C8 H8B . . 109.5 ?
H8A C8 H8B . . 109.5 ?
N1 C8 H8C . . 109.5 ?
H8A C8 H8C . . 109.5 ?
H8B C8 H8C . . 109.5 ?
N1 C9 H9A . . 109.5 ?
N1 C9 H9B . . 109.5 ?
H9A C9 H9B . . 109.5 ?
N1 C9 H9C . . 109.5 ?
H9A C9 H9C . . 109.5 ?
H9B C9 H9C . . 109.5 ?
C8 N1 C9 . . 108.1(3) ?
C8 N1 C7 . . 109.7(3) ?
C9 N1 C7 . . 109.8(3) ?
C8 N1 Pd . . 107.0(2) ?
C9 N1 Pd . . 114.5(2) ?
C7 N1 Pd . . 107.56(19) ?
Pd Cl2 Pd 5_666 . 94.18(3) ?
C1 Pd N1 . . 81.70(12) ?
C1 Pd Cl2 . 5_666 94.72(10) ?
N1 Pd Cl2 . 5_666 176.12(8) ?
C1 Pd Cl2 . . 179.19(9) ?
N1 Pd Cl2 . . 97.75(8) ?
Cl2 Pd Cl2 5_666 . 85.82(3) ?

loop_
_geom_bond_atom_site_label_1
_geom_bond_atom_site_label_2
_geom_bond_site_symmetry_2
_geom_bond_distance
_geom_bond_publ_flag
C1 C2 . 1.382(5) ?
C1 C6 . 1.395(5) ?
C1 Pd . 1.966(3) ?
C2 C3 . 1.392(5) ?
C2 H2 . 0.9300 ?
C3 C4 . 1.373(5) ?
C3 H3 . 0.9300 ?
C4 C5 . 1.367(5) ?
C4 Cl1 . 1.740(3) ?
C5 C6 . 1.395(5) ?
C5 H5 . 0.9300 ?
C6 C7 . 1.490(5) ?
C7 N1 . 1.485(4) ?
C7 H7A . 0.9700 ?
C7 H7B . 0.9700 ?
C8 N1 . 1.474(5) ?
C8 H8A . 0.9600 ?
C8 H8B . 0.9600 ?
C8 H8C . 0.9600 ?
C9 N1 . 1.475(4) ?
C9 H9A . 0.9600 ?
C9 H9B . 0.9600 ?
C9 H9C . 0.9600 ?
N1 Pd . 2.068(3) ?
Cl2 Pd 5_666 2.3356(9) ?
Cl2 Pd . 2.4683(9) ?
Pd Cl2 5_666 2.3356(9) ?

loop_
_geom_hbond_atom_site_label_D
_geom_hbond_atom_site_label_H
_geom_hbond_atom_site_label_A
_geom_hbond_site_symmetry_A
_geom_hbond_distance_DH
_geom_hbond_distance_HA
_geom_hbond_distance_DA
_geom_hbond_angle_DHA
C2 H2 Cl2 5_666 0.9300 2.7600 3.283(4) 117.00
C9 H9B Cl2 . 0.9600 2.7700 3.325(5) 118.00

loop_
_geom_torsion_atom_site_label_1
_geom_torsion_atom_site_label_2
_geom_torsion_atom_site_label_3
_geom_torsion_atom_site_label_4
_geom_torsion_site_symmetry_1
_geom_torsion_site_symmetry_2
_geom_torsion_site_symmetry_3
_geom_torsion_site_symmetry_4
_geom_torsion
_geom_torsion_publ_flag
C6 C1 C2 C3 . . . . 3.6(5) ?
Pd C1 C2 C3 . . . . -178.9(3) ?
C1 C2 C3 C4 . . . . -0.3(6) ?
C2 C3 C4 C5 . . . . -3.1(6) ?
C2 C3 C4 Cl1 . . . . 177.2(3) ?
C3 C4 C5 C6 . . . . 3.0(5) ?
Cl1 C4 C5 C6 . . . . -177.3(3) ?
C2 C1 C6 C5 . . . . -3.8(5) ?
Pd C1 C6 C5 . . . . 178.4(2) ?
C2 C1 C6 C7 . . . . 176.5(3) ?
Pd C1 C6 C7 . . . . -1.4(4) ?
C4 C5 C6 C1 . . . . 0.5(5) ?
C4 C5 C6 C7 . . . . -179.7(3) ?
C1 C6 C7 N1 . . . . -24.2(4) ?
C5 C6 C7 N1 . . . . 156.0(3) ?
C6 C7 N1 C8 . . . . -79.8(3) ?
C6 C7 N1 C9 . . . . 161.5(3) ?
C6 C7 N1 Pd . . . . 36.3(3) ?
C2 C1 Pd N1 . . . . -159.6(3) ?
C6 C1 Pd N1 . . . . 18.0(2) ?
C2 C1 Pd Cl2 . . . 5_666 18.9(3) ?
C6 C1 Pd Cl2 . . . 5_666 -163.5(2) ?
C2 C1 Pd Cl2 . . . . -112(7) ?
C6 C1 Pd Cl2 . . . . 65(8) ?
C8 N1 Pd C1 . . . . 87.3(3) ?
C9 N1 Pd C1 . . . . -152.8(3) ?
C7 N1 Pd C1 . . . . -30.5(2) ?
C8 N1 Pd Cl2 . . . 5_666 64.6(13) ?
C9 N1 Pd Cl2 . . . 5_666 -175.6(11) ?
C7 N1 Pd Cl2 . . . 5_666 -53.2(13) ?
C8 N1 Pd Cl2 . . . . -92.1(2) ?
C9 N1 Pd Cl2 . . . . 27.8(3) ?
C7 N1 Pd Cl2 . . . . 150.1(2) ?
Pd Cl2 Pd C1 5_666 . . . 131(8) ?
Pd Cl2 Pd N1 5_666 . . . 178.46(8) ?
Pd Cl2 Pd Cl2 5_666 . . 5_666 0.0 ?
